data_1534134
loop_
_publ_author_name
'Osumi, Shinichiro'
'Saito, Shohei'
'Dou, Chuandong'
'Matsuo, Kyohei'
'Kume, Keita'
'Yoshikawa, Hirofumi'
'Awaga, Kunio'
'Yamaguchi, Shigehiro'

_publ_section_title
;
 Boron-doped nanographene: Lewis acidity, redox properties, and battery
 electrode performance
;
_journal_issue 1
_journal_name_full 'Chem. Sci.'
_journal_page_first 219
_journal_paper_doi 10.1039/C5SC02246K
_journal_volume 7
_journal_year 2016
_chemical_formula_moiety 'C76 H68 B2 N2 O4, 2(C6 H7 N)'
_chemical_formula_sum 'C88 H82 B2 N4 O4'
_chemical_formula_weight 1281.19
_chemical_name_systematic
;
 ?
;
_space_group_crystal_system monoclinic
_space_group_IT_number 14
_space_group_name_Hall '-P 2ybc'
_space_group_name_H-M_alt 'P 1 21/c 1'
_symmetry_space_group_name_Hall '-P 2ybc'
_symmetry_space_group_name_H-M 'P 1 21/c 1'
_atom_sites_solution_hydrogens geom
_atom_sites_solution_primary direct
_atom_sites_solution_secondary difmap
_audit_creation_method SHELXL-2013
_audit_update_record
;
2015-04-16 deposited with the CCDC.
2015-10-06 downloaded from the CCDC.
;
_cell_angle_alpha 90
_cell_angle_beta 99.4921(9)
_cell_angle_gamma 90
_cell_formula_units_Z 4
_cell_length_a 17.0469(3)
_cell_length_b 17.6986(3)
_cell_length_c 23.1757(4)
_cell_measurement_reflns_used 28538
_cell_measurement_temperature 123(2)
_cell_measurement_theta_max 68.248
_cell_measurement_theta_min 2.99
_cell_volume 6896.5(2)
_computing_cell_refinement 'RAPID AUTO (Rigaku, 2011)'
_computing_data_collection 'RAPID AUTO (Rigaku, 2011)'
_computing_data_reduction 'RAPID AUTO (Rigaku, 2011)'
_computing_structure_refinement 'SHELXL-2013 (Sheldrick, 2013)'
_computing_structure_solution 'SHELXS-2013 (Sheldrick, 2013)'
_diffrn_ambient_temperature 123(2)
_diffrn_detector_area_resol_mean 68.248
_diffrn_measured_fraction_theta_full 0.998
_diffrn_measured_fraction_theta_max 0.997
_diffrn_measurement_device_type
;
RIGAKU diffractometer equipped with a MicroMax-007 microfocus generator,
VariMax-Cu optics, and a RAPID IP detector
;
_diffrn_measurement_method \w
_diffrn_radiation_type CuK\a
_diffrn_radiation_wavelength 1.54187
_diffrn_reflns_av_R_equivalents 0.0460
_diffrn_reflns_av_unetI/netI 0.0459
_diffrn_reflns_laue_measured_fraction_full 0.998
_diffrn_reflns_laue_measured_fraction_max 0.997
_diffrn_reflns_limit_h_max 20
_diffrn_reflns_limit_h_min -20
_diffrn_reflns_limit_k_max 21
_diffrn_reflns_limit_k_min -20
_diffrn_reflns_limit_l_max 27
_diffrn_reflns_limit_l_min -27
_diffrn_reflns_number 74212
_diffrn_reflns_point_group_measured_fraction_full 0.998
_diffrn_reflns_point_group_measured_fraction_max 0.997
_diffrn_reflns_theta_full 67.687
_diffrn_reflns_theta_max 68.248
_diffrn_reflns_theta_min 3.158
_diffrn_source 'rotating anode'
_exptl_absorpt_coefficient_mu 0.577
_exptl_absorpt_correction_T_max 1.0000
_exptl_absorpt_correction_T_min 0.8414
_exptl_absorpt_correction_type multi-scan
_exptl_absorpt_process_details 'ABSCOR (Rigaku 1995)'
_exptl_crystal_colour Orange
_exptl_crystal_density_diffrn 1.234
_exptl_crystal_description Platelet
_exptl_crystal_F_000 2720
_exptl_crystal_recrystallization_method 'Re-crystallisation from solvent: 4-methylpyridine/heptane'
_exptl_crystal_size_max 0.420
_exptl_crystal_size_mid 0.170
_exptl_crystal_size_min 0.010
_refine_diff_density_max 0.207
_refine_diff_density_min -0.308
_refine_diff_density_rms 0.053
_refine_ls_extinction_method none
_refine_ls_goodness_of_fit_ref 1.063
_refine_ls_hydrogen_treatment constr
_refine_ls_matrix_type full
_refine_ls_number_parameters 1052
_refine_ls_number_reflns 12594
_refine_ls_number_restraints 286
_refine_ls_restrained_S_all 1.075
_refine_ls_R_factor_all 0.0777
_refine_ls_R_factor_gt 0.0555
_refine_ls_shift/su_max 0.000
_refine_ls_shift/su_mean 0.000
_refine_ls_structure_factor_coef Fsqd
_refine_ls_weighting_details 'w=1/[\s^2^(Fo^2^)+(0.0848P)^2^] where P=(Fo^2^+2Fc^2^)/3'
_refine_ls_weighting_scheme calc
_refine_ls_wR_factor_gt 0.1420
_refine_ls_wR_factor_ref 0.1574
_reflns_Friedel_coverage 0.000
_reflns_number_gt 8548
_reflns_number_total 12594
_reflns_threshold_expression 'I > 2\s(I)'
_cod_data_source_file c5sc02246k3.cif
_cod_data_source_block 1b(MePy)2
_cod_depositor_comments
;
The following automatic conversions were performed:

'_exptl_absorpt_correction_type' value 'Multi-scan' changed to
'multi-scan' according to
/usr/data/users/saulius/crontab/automatic-downloads/rss-feeds/RSC/lib/dictionaries/cif_core.dic
dictionary named 'cif_core.dic' version 2.4.2 from 2011-04-26.

Automatic conversion script
Id: cif_fix_values 3271 2015-04-21 07:52:19Z andrius 

 Adding full bibliography for 1534131--1534134.cif.
;
_cod_database_code 1534134
_shelx_space_group_comment
;
The symmetry employed for this shelxl refinement is uniquely defined
by the following loop, which should always be used as a source of
symmetry information in preference to the above space-group names.
They are only intended as comments.
;
_shelx_estimated_absorpt_t_min 0.793
_shelx_estimated_absorpt_t_max 0.994
_shelxl_version_number 2013-4

loop_
_space_group_symop_operation_xyz
'x, y, z'
'-x, y+1/2, -z+1/2'
'-x, -y, -z'
'x, -y-1/2, z-1/2'

loop_
_atom_site_label
_atom_site_type_symbol
_atom_site_fract_x
_atom_site_fract_y
_atom_site_fract_z
_atom_site_U_iso_or_equiv
_atom_site_adp_type
_atom_site_occupancy
_atom_site_site_symmetry_order
_atom_site_calc_flag
_atom_site_refinement_flags_posn
_atom_site_refinement_flags_adp
_atom_site_refinement_flags_occupancy
_atom_site_disorder_assembly
_atom_site_disorder_group
B1 B -0.09503(12) 0.57570(11) 0.28942(9) 0.0347(5) Uani 1 1 d . . . . .
C1 C -0.09608(11) 0.56921(9) 0.22002(8) 0.0342(4) Uani 1 1 d . . . . .
C2 C -0.16827(10) 0.56108(9) 0.18254(8) 0.0338(4) Uani 1 1 d . . . . .
C3 C -0.17120(10) 0.58081(9) 0.12171(8) 0.0340(4) Uani 1 1 d . . . . .
C4 C -0.24445(11) 0.59686(10) 0.08437(8) 0.0389(4) Uani 1 1 d . . . . .
H1 H -0.2928 0.5902 0.0991 0.047 Uiso 1 1 calc R U . . .
C5 C -0.24756(12) 0.62147(10) 0.02821(8) 0.0419(5) Uani 1 1 d . . . . .
H2 H -0.2974 0.6300 0.0041 0.050 Uiso 1 1 calc R U . . .
C6 C -0.17698(12) 0.63397(10) 0.00648(8) 0.0419(5) Uani 1 1 d . . . . .
H3 H -0.1789 0.6513 -0.0325 0.050 Uiso 1 1 calc R U . . .
C7 C -0.10544(11) 0.62139(10) 0.04092(8) 0.0376(4) Uani 1 1 d . . . . .
H4 H -0.0583 0.6317 0.0255 0.045 Uiso 1 1 calc R U . . .
C8 C -0.09833(11) 0.59344(9) 0.09917(8) 0.0339(4) Uani 1 1 d . . . . .
C9 C -0.02279(10) 0.58447(9) 0.13759(8) 0.0324(4) Uani 1 1 d . . . . .
C10 C -0.02364(11) 0.58000(9) 0.19749(8) 0.0336(4) Uani 1 1 d . . . . .
B2 B 0.05649(12) 0.59144(11) 0.24374(9) 0.0338(5) Uani 1 1 d . . . . .
C11 C 0.04203(10) 0.64273(9) 0.29786(8) 0.0332(4) Uani 1 1 d . . . . .
C12 C 0.09714(11) 0.69816(9) 0.31962(7) 0.0332(4) Uani 1 1 d . . . . .
C13 C 0.07034(11) 0.75876(9) 0.35302(7) 0.0334(4) Uani 1 1 d . . . . .
C14 C 0.10876(11) 0.83040(10) 0.35830(8) 0.0375(4) Uani 1 1 d . . . . .
H5 H 0.1566 0.8367 0.3428 0.045 Uiso 1 1 calc R U . . .
C15 C 0.07907(12) 0.89031(10) 0.38496(8) 0.0405(5) Uani 1 1 d . . . . .
H6 H 0.1060 0.9375 0.3876 0.049 Uiso 1 1 calc R U . . .
C16 C 0.00908(12) 0.88220(10) 0.40828(8) 0.0410(5) Uani 1 1 d . . . . .
H7 H -0.0112 0.9236 0.4274 0.049 Uiso 1 1 calc R U . . .
C17 C -0.03010(11) 0.81467(10) 0.40354(8) 0.0375(4) Uani 1 1 d . . . . .
H8 H -0.0778 0.8102 0.4194 0.045 Uiso 1 1 calc R U . . .
C18 C -0.00226(11) 0.75088(9) 0.37583(7) 0.0331(4) Uani 1 1 d . . . . .
C19 C -0.04973(11) 0.68354(10) 0.36313(7) 0.0339(4) Uani 1 1 d . . . . .
C20 C -0.03115(11) 0.63555(10) 0.31948(8) 0.0340(4) Uani 1 1 d . . . . .
C21 C -0.18076(11) 0.59572(10) 0.30250(8) 0.0354(4) Uani 1 1 d . . . . .
C22 C -0.24738(11) 0.56622(10) 0.26584(8) 0.0352(4) Uani 1 1 d . . . . .
C23 C -0.24096(11) 0.54136(10) 0.20709(8) 0.0352(4) Uani 1 1 d . . . . .
C24 C -0.30407(11) 0.50140(10) 0.17741(8) 0.0396(4) Uani 1 1 d . . . . .
H9 H -0.2990 0.4795 0.1408 0.048 Uiso 1 1 calc R U . . .
C25 C -0.37664(12) 0.49140(11) 0.19904(9) 0.0442(5) Uani 1 1 d . . . . .
H10 H -0.4187 0.4632 0.1770 0.053 Uiso 1 1 calc R U . . .
C26 C -0.38585(11) 0.52225(11) 0.25144(9) 0.0422(5) Uani 1 1 d . . . . .
C27 C -0.32097(11) 0.56025(10) 0.28724(8) 0.0392(4) Uani 1 1 d . . . . .
C28 C -0.32673(11) 0.58774(10) 0.34303(8) 0.0403(5) Uani 1 1 d . . . . .
H11 H -0.3754 0.5824 0.3576 0.048 Uiso 1 1 calc R U . . .
C29 C -0.26229(11) 0.62279(10) 0.37756(8) 0.0378(4) Uani 1 1 d . . . . .
C30 C -0.26528(12) 0.64764(11) 0.43610(8) 0.0407(5) Uani 1 1 d . . . . .
C31 C -0.19951(12) 0.67777(11) 0.46982(8) 0.0422(5) Uani 1 1 d . . . . .
H12 H -0.2013 0.6919 0.5091 0.051 Uiso 1 1 calc R U . . .
C32 C -0.12848(12) 0.68805(10) 0.44641(8) 0.0395(4) Uani 1 1 d . . . . .
H13 H -0.0838 0.7099 0.4706 0.047 Uiso 1 1 calc R U . . .
C33 C -0.12138(11) 0.66770(9) 0.38994(8) 0.0348(4) Uani 1 1 d . . . . .
C34 C -0.18845(11) 0.62905(9) 0.35611(8) 0.0342(4) Uani 1 1 d . . . . .
C35 C 0.12453(10) 0.62695(9) 0.21286(8) 0.0334(4) Uani 1 1 d . . . . .
C36 C 0.12571(10) 0.61206(9) 0.15363(8) 0.0329(4) Uani 1 1 d . . . . .
C37 C 0.05516(11) 0.58467(9) 0.11604(8) 0.0338(4) Uani 1 1 d . . . . .
C38 C 0.06402(11) 0.56264(10) 0.06054(8) 0.0369(4) Uani 1 1 d . . . . .
H14 H 0.0195 0.5412 0.0359 0.044 Uiso 1 1 calc R U . . .
C39 C 0.13631(11) 0.57032(10) 0.03830(8) 0.0377(4) Uani 1 1 d . . . . .
H15 H 0.1402 0.5514 0.0005 0.045 Uiso 1 1 calc R U . . .
C40 C 0.20014(11) 0.60476(10) 0.07099(8) 0.0364(4) Uani 1 1 d . . . . .
C41 C 0.19744(11) 0.62598(10) 0.13020(8) 0.0353(4) Uani 1 1 d . . . . .
C42 C 0.26210(11) 0.65944(10) 0.16588(8) 0.0381(4) Uani 1 1 d . . . . .
H16 H 0.3103 0.6665 0.1511 0.046 Uiso 1 1 calc R U . . .
C43 C 0.25763(11) 0.68268(10) 0.22269(8) 0.0366(4) Uani 1 1 d . . . . .
C44 C 0.32222(11) 0.72002(10) 0.25893(8) 0.0396(4) Uani 1 1 d . . . . .
C45 C 0.31618(12) 0.73966(11) 0.31520(9) 0.0438(5) Uani 1 1 d . . . . .
H17 H 0.3609 0.7598 0.3404 0.053 Uiso 1 1 calc R U . . .
C46 C 0.24315(11) 0.72988(10) 0.33568(8) 0.0404(5) Uani 1 1 d . . . . .
H18 H 0.2396 0.7457 0.3743 0.049 Uiso 1 1 calc R U . . .
C47 C 0.17705(11) 0.69855(10) 0.30236(8) 0.0357(4) Uani 1 1 d . . . . .
C48 C 0.18639(10) 0.66858(10) 0.24576(8) 0.0344(4) Uani 1 1 d . . . . .
O1 O -0.45413(8) 0.52090(9) 0.27529(6) 0.0548(4) Uani 1 1 d D . . . .
C49 C -0.52746(16) 0.50431(16) 0.23711(14) 0.0464(8) Uani 0.857(5) 1 d D U P A 3
H19 H -0.5318 0.4494 0.2290 0.056 Uiso 0.857(5) 1 calc R U P A 3
H20 H -0.5297 0.5314 0.1995 0.056 Uiso 0.857(5) 1 calc R U P A 3
C50 C -0.59382(16) 0.52986(17) 0.26770(13) 0.0556(9) Uani 0.857(5) 1 d D U P A 3
H21 H -0.6448 0.5228 0.2409 0.067 Uiso 0.857(5) 1 calc R U P A 3
H22 H -0.5875 0.5846 0.2759 0.067 Uiso 0.857(5) 1 calc R U P A 3
C51 C -0.59864(18) 0.4894(2) 0.32444(16) 0.0708(10) Uani 0.857(5) 1 d D U P A 3
H23 H -0.5455 0.4899 0.3493 0.085 Uiso 0.857(5) 1 calc R U P A 3
H24 H -0.6135 0.4360 0.3158 0.085 Uiso 0.857(5) 1 calc R U P A 3
C52 C -0.6590(3) 0.5251(4) 0.3583(2) 0.1073(19) Uani 0.857(5) 1 d D U P A 3
H25 H -0.6433 0.5773 0.3685 0.161 Uiso 0.857(5) 1 calc R U P A 3
H26 H -0.6606 0.4961 0.3941 0.161 Uiso 0.857(5) 1 calc R U P A 3
H27 H -0.7118 0.5247 0.3340 0.161 Uiso 0.857(5) 1 calc R U P A 3
O2 O -0.33730(8) 0.63646(8) 0.45367(6) 0.0505(4) Uani 1 1 d D . . . .
C53 C -0.3459(4) 0.6608(6) 0.5112(2) 0.0591(17) Uani 0.767(5) 1 d D U P B 1
H28 H -0.3416 0.7165 0.5144 0.071 Uiso 0.767(5) 1 calc R U P B 1
H29 H -0.3043 0.6378 0.5409 0.071 Uiso 0.767(5) 1 calc R U P B 1
C54 C -0.4283(2) 0.6346(3) 0.5200(2) 0.0655(12) Uani 0.767(5) 1 d D U P B 1
H30 H -0.4297 0.5787 0.5184 0.079 Uiso 0.767(5) 1 calc R U P B 1
H31 H -0.4366 0.6499 0.5597 0.079 Uiso 0.767(5) 1 calc R U P B 1
C55 C -0.4969(2) 0.6650(2) 0.47589(18) 0.0781(12) Uani 0.767(5) 1 d D U P B 1
H32 H -0.4920 0.6456 0.4366 0.094 Uiso 0.767(5) 1 calc R U P B 1
H33 H -0.4932 0.7207 0.4748 0.094 Uiso 0.767(5) 1 calc R U P B 1
C56 C -0.5782(2) 0.6427(3) 0.4902(2) 0.0941(15) Uani 0.767(5) 1 d D U P B 1
H34 H -0.5851 0.5878 0.4861 0.141 Uiso 0.767(5) 1 calc R U P B 1
H35 H -0.6201 0.6683 0.4631 0.141 Uiso 0.767(5) 1 calc R U P B 1
H36 H -0.5816 0.6576 0.5304 0.141 Uiso 0.767(5) 1 calc R U P B 1
O3 O 0.27049(8) 0.62085(7) 0.05209(5) 0.0432(3) Uani 1 1 d . . . . .
C57 C 0.27397(13) 0.60731(12) -0.00870(9) 0.0494(5) Uani 1 1 d . . . . .
H37 H 0.2270 0.6301 -0.0335 0.059 Uiso 1 1 calc R U . . .
H38 H 0.2735 0.5523 -0.0164 0.059 Uiso 1 1 calc R U . . .
C58 C 0.34912(13) 0.64177(13) -0.02340(10) 0.0604(6) Uani 1 1 d D . . . .
H39 H 0.3450 0.6420 -0.0665 0.072 Uiso 1 1 calc R U . C 7
H40 H 0.3513 0.6951 -0.0104 0.072 Uiso 1 1 calc R U . C 7
C59 C 0.4264(2) 0.6050(3) 0.0019(3) 0.0664(13) Uani 0.823(6) 1 d D . P D 7
H108 H 0.4673 0.6190 -0.0219 0.080 Uiso 0.823(6) 1 calc R U P D 7
H109 H 0.4198 0.5494 -0.0002 0.080 Uiso 0.823(6) 1 calc R U P D 7
C60 C 0.45521(18) 0.62772(18) 0.06525(15) 0.0683(12) Uani 0.823(6) 1 d D . P D 7
H110 H 0.4586 0.6829 0.0680 0.102 Uiso 0.823(6) 1 calc R U P D 7
H111 H 0.5078 0.6058 0.0787 0.102 Uiso 0.823(6) 1 calc R U P D 7
H112 H 0.4177 0.6091 0.0898 0.102 Uiso 0.823(6) 1 calc R U P D 7
O4 O 0.38776(8) 0.73176(8) 0.23302(6) 0.0468(3) Uani 1 1 d . . . . .
C61 C 0.45133(12) 0.77530(13) 0.26519(10) 0.0548(6) Uani 1 1 d . . . . .
H46 H 0.4733 0.7491 0.3021 0.066 Uiso 1 1 calc R U . . .
H47 H 0.4315 0.8255 0.2750 0.066 Uiso 1 1 calc R U . . .
C62 C 0.51471(12) 0.78428(12) 0.22754(10) 0.0549(6) Uani 1 1 d . . . . .
H48 H 0.4905 0.8072 0.1898 0.066 Uiso 1 1 calc R U . . .
H49 H 0.5556 0.8197 0.2470 0.066 Uiso 1 1 calc R U . . .
C63 C 0.55445(13) 0.71180(12) 0.21552(10) 0.0584(6) Uani 1 1 d . . . . .
H50 H 0.5149 0.6785 0.1919 0.070 Uiso 1 1 calc R U . . .
H51 H 0.5734 0.6859 0.2531 0.070 Uiso 1 1 calc R U . . .
C64 C 0.62456(14) 0.72327(15) 0.18327(11) 0.0743(7) Uani 1 1 d . . . . .
H52 H 0.6059 0.7469 0.1452 0.111 Uiso 1 1 calc R U . . .
H53 H 0.6488 0.6743 0.1774 0.111 Uiso 1 1 calc R U . . .
H54 H 0.6641 0.7561 0.2065 0.111 Uiso 1 1 calc R U . . .
N1 N -0.07590(8) 0.49211(8) 0.32166(6) 0.0344(4) Uani 1 1 d . . . . .
C65 C -0.10197(12) 0.42789(10) 0.29428(9) 0.0457(5) Uani 1 1 d . . . . .
H55 H -0.1283 0.4304 0.2549 0.055 Uiso 1 1 calc R U . . .
C66 C -0.09190(13) 0.35847(11) 0.32123(9) 0.0487(5) Uani 1 1 d . . . . .
H56 H -0.1111 0.3143 0.3002 0.058 Uiso 1 1 calc R U . . .
C67 C -0.05417(12) 0.35236(11) 0.37842(9) 0.0448(5) Uani 1 1 d . . . . .
C68 C -0.02924(14) 0.41892(12) 0.40625(10) 0.0606(6) Uani 1 1 d . . . . .
H57 H -0.0040 0.4179 0.4460 0.073 Uiso 1 1 calc R U . . .
C69 C -0.04046(13) 0.48695(11) 0.37718(9) 0.0539(6) Uani 1 1 d . . . . .
H58 H -0.0222 0.5319 0.3975 0.065 Uiso 1 1 calc R U . . .
C70 C -0.04120(14) 0.27730(12) 0.40881(10) 0.0614(6) Uani 1 1 d . . . . .
H59 H -0.0231 0.2854 0.4507 0.092 Uiso 1 1 calc R U . . .
H60 H -0.0009 0.2487 0.3924 0.092 Uiso 1 1 calc R U . . .
H61 H -0.0912 0.2489 0.4031 0.092 Uiso 1 1 calc R U . . .
N2 N 0.08704(9) 0.50627(8) 0.26825(6) 0.0344(4) Uani 1 1 d . . . . .
C71 C 0.06956(12) 0.44504(11) 0.23504(8) 0.0448(5) Uani 1 1 d . . . . .
H62 H 0.0419 0.4514 0.1963 0.054 Uiso 1 1 calc R U . . .
C72 C 0.08984(12) 0.37310(11) 0.25453(9) 0.0485(5) Uani 1 1 d . . . . .
H63 H 0.0758 0.3314 0.2291 0.058 Uiso 1 1 calc R U . . .
C73 C 0.12983(12) 0.36061(11) 0.30991(9) 0.0454(5) Uani 1 1 d . . . . .
C74 C 0.14787(15) 0.42416(13) 0.34345(10) 0.0676(7) Uani 1 1 d . . . . .
H64 H 0.1760 0.4189 0.3822 0.081 Uiso 1 1 calc R U . . .
C75 C 0.12642(13) 0.49507(12) 0.32253(9) 0.0561(6) Uani 1 1 d . . . . .
H65 H 0.1399 0.5375 0.3473 0.067 Uiso 1 1 calc R U . . .
C76 C 0.15122(15) 0.28182(12) 0.33235(10) 0.0651(7) Uani 1 1 d . . . . .
H66 H 0.1957 0.2627 0.3147 0.098 Uiso 1 1 calc R U . . .
H67 H 0.1052 0.2484 0.3219 0.098 Uiso 1 1 calc R U . . .
H68 H 0.1666 0.2832 0.3750 0.098 Uiso 1 1 calc R U . . .
N3 N -0.43665(11) 0.84596(11) 0.40102(8) 0.0581(5) Uani 1 1 d . . . . .
C77 C -0.38656(14) 0.79819(13) 0.38089(9) 0.0572(6) Uani 1 1 d . . . . .
H69 H -0.3993 0.7459 0.3800 0.069 Uiso 1 1 calc R U . . .
C78 C -0.31794(13) 0.81976(12) 0.36147(9) 0.0535(6) Uani 1 1 d . . . . .
H70 H -0.2853 0.7829 0.3474 0.064 Uiso 1 1 calc R U . . .
C79 C -0.29643(12) 0.89520(12) 0.36242(9) 0.0478(5) Uani 1 1 d . . . . .
C80 C -0.34695(12) 0.94533(12) 0.38412(9) 0.0522(5) Uani 1 1 d . . . . .
H71 H -0.3348 0.9977 0.3866 0.063 Uiso 1 1 calc R U . . .
C81 C -0.41480(13) 0.91856(13) 0.40204(9) 0.0570(6) Uani 1 1 d . . . . .
H72 H -0.4486 0.9543 0.4162 0.068 Uiso 1 1 calc R U . . .
C82 C -0.22233(13) 0.92110(13) 0.34157(11) 0.0642(6) Uani 1 1 d . . . . .
H73 H -0.1947 0.8774 0.3284 0.096 Uiso 1 1 calc R U . . .
H74 H -0.1874 0.9463 0.3737 0.096 Uiso 1 1 calc R U . . .
H75 H -0.2363 0.9565 0.3090 0.096 Uiso 1 1 calc R U . . .
N4 N -0.1470(4) 0.4100(5) 0.5385(3) 0.0918(19) Uani 0.621(13) 1 d D U P E 5
C83 C -0.1664(4) 0.3400(5) 0.5192(3) 0.0726(19) Uani 0.621(13) 1 d D U P E 5
H76 H -0.1437 0.2993 0.5429 0.087 Uiso 0.621(13) 1 calc R U P E 5
C84 C -0.2160(4) 0.3217(4) 0.4685(3) 0.0581(15) Uani 0.621(13) 1 d D U P E 5
H77 H -0.2276 0.2704 0.4586 0.070 Uiso 0.621(13) 1 calc R U P E 5
C85 C -0.2484(7) 0.3785(4) 0.4324(4) 0.0554(18) Uani 0.621(13) 1 d D U P E 5
C86 C -0.2345(5) 0.4513(4) 0.4529(3) 0.073(2) Uani 0.621(13) 1 d D U P E 5
H78 H -0.2605 0.4924 0.4312 0.087 Uiso 0.621(13) 1 calc R U P E 5
C87 C -0.1840(5) 0.4652(4) 0.5039(3) 0.094(2) Uani 0.621(13) 1 d D U P E 5
H79 H -0.1744 0.5162 0.5156 0.113 Uiso 0.621(13) 1 calc R U P E 5
C88 C -0.3011(5) 0.3630(4) 0.3755(3) 0.0749(18) Uani 0.621(13) 1 d D U P E 5
H80 H -0.2718 0.3726 0.3433 0.112 Uiso 0.621(13) 1 calc R U P E 5
H81 H -0.3478 0.3961 0.3716 0.112 Uiso 0.621(13) 1 calc R U P E 5
H82 H -0.3183 0.3101 0.3744 0.112 Uiso 0.621(13) 1 calc R U P E 5
C89 C -0.3505(12) 0.667(3) 0.5086(10) 0.081(7) Uani 0.233(5) 1 d D U P B 2
H83 H -0.3265 0.7181 0.5132 0.098 Uiso 0.233(5) 1 calc R U P B 2
H84 H -0.3224 0.6350 0.5404 0.098 Uiso 0.233(5) 1 calc R U P B 2
C90 C -0.4377(10) 0.6729(7) 0.5157(9) 0.077(4) Uani 0.233(5) 1 d D U P B 2
H85 H -0.4425 0.6965 0.5537 0.092 Uiso 0.233(5) 1 calc R U P B 2
H86 H -0.4676 0.7040 0.4839 0.092 Uiso 0.233(5) 1 calc R U P B 2
C91 C -0.4699(7) 0.5924(7) 0.5129(6) 0.086(4) Uani 0.233(5) 1 d D U P B 2
H87 H -0.4351 0.5603 0.5413 0.103 Uiso 0.233(5) 1 calc R U P B 2
H88 H -0.4700 0.5714 0.4732 0.103 Uiso 0.233(5) 1 calc R U P B 2
C92 C -0.5545(7) 0.5922(10) 0.5269(7) 0.102(5) Uani 0.233(5) 1 d D U P B 2
H89 H -0.5613 0.6353 0.5522 0.154 Uiso 0.233(5) 1 calc R U P B 2
H90 H -0.5636 0.5451 0.5470 0.154 Uiso 0.233(5) 1 calc R U P B 2
H91 H -0.5927 0.5960 0.4905 0.154 Uiso 0.233(5) 1 calc R U P B 2
C93 C -0.5174(12) 0.4746(17) 0.2453(11) 0.107(8) Uani 0.143(5) 1 d D U P A 4
H92 H -0.4985 0.4226 0.2401 0.129 Uiso 0.143(5) 1 calc R U P A 4
H93 H -0.5387 0.4960 0.2064 0.129 Uiso 0.143(5) 1 calc R U P A 4
C94 C -0.5808(13) 0.4751(14) 0.2847(12) 0.102(7) Uani 0.143(5) 1 d D U P A 4
H94 H -0.6309 0.4577 0.2606 0.123 Uiso 0.143(5) 1 calc R U P A 4
H95 H -0.5654 0.4361 0.3151 0.123 Uiso 0.143(5) 1 calc R U P A 4
C95 C -0.6003(13) 0.5463(15) 0.3161(13) 0.108(7) Uani 0.143(5) 1 d D U P A 4
H96 H -0.6081 0.5906 0.2898 0.129 Uiso 0.143(5) 1 calc R U P A 4
H97 H -0.5597 0.5578 0.3507 0.129 Uiso 0.143(5) 1 calc R U P A 4
C96 C -0.6789(18) 0.518(3) 0.3332(16) 0.112(8) Uani 0.143(5) 1 d D U P A 4
H98 H -0.7086 0.4893 0.3008 0.167 Uiso 0.143(5) 1 calc R U P A 4
H99 H -0.7106 0.5619 0.3417 0.167 Uiso 0.143(5) 1 calc R U P A 4
H100 H -0.6673 0.4863 0.3680 0.167 Uiso 0.143(5) 1 calc R U P A 4
N5 N -0.1285(6) 0.4413(6) 0.5308(5) 0.086(3) Uani 0.379(13) 1 d D U P E 6
C97 C -0.1458(9) 0.3676(7) 0.5316(5) 0.075(3) Uani 0.379(13) 1 d D U P E 6
H101 H -0.1213 0.3384 0.5640 0.090 Uiso 0.379(13) 1 calc R U P E 6
C98 C -0.1974(8) 0.3314(6) 0.4880(6) 0.064(3) Uani 0.379(13) 1 d D U P E 6
H102 H -0.2055 0.2784 0.4904 0.077 Uiso 0.379(13) 1 calc R U P E 6
C99 C -0.2374(12) 0.3718(7) 0.4408(7) 0.057(3) Uani 0.379(13) 1 d D U P E 6
C100 C -0.2125(7) 0.4461(7) 0.4383(5) 0.060(3) Uani 0.379(13) 1 d D U P E 6
H103 H -0.2323 0.4761 0.4050 0.072 Uiso 0.379(13) 1 calc R U P E 6
C101 C -0.1604(6) 0.4764(6) 0.4826(5) 0.080(3) Uani 0.379(13) 1 d D U P E 6
H104 H -0.1454 0.5276 0.4786 0.096 Uiso 0.379(13) 1 calc R U P E 6
C102 C -0.2931(9) 0.3363(7) 0.3918(6) 0.085(3) Uani 0.379(13) 1 d D U P E 6
H105 H -0.3212 0.3759 0.3670 0.128 Uiso 0.379(13) 1 calc R U P E 6
H106 H -0.3317 0.3049 0.4078 0.128 Uiso 0.379(13) 1 calc R U P E 6
H107 H -0.2629 0.3047 0.3685 0.128 Uiso 0.379(13) 1 calc R U P E 6
C103 C 0.4225(11) 0.6107(18) 0.0179(14) 0.107(15) Uani 0.177(6) 1 d D U P D 8
H113 H 0.4253 0.5577 0.0049 0.128 Uiso 0.177(6) 1 calc R U P D 8
H114 H 0.4036 0.6077 0.0560 0.128 Uiso 0.177(6) 1 calc R U P D 8
C104 C 0.5111(10) 0.6324(11) 0.0357(9) 0.106(8) Uani 0.177(6) 1 d D U P D 8
H115 H 0.5161 0.6721 0.0656 0.159 Uiso 0.177(6) 1 calc R U P D 8
H116 H 0.5317 0.6511 0.0013 0.159 Uiso 0.177(6) 1 calc R U P D 8
H117 H 0.5415 0.5879 0.0514 0.159 Uiso 0.177(6) 1 calc R U P D 8

loop_
_atom_site_aniso_label
_atom_site_aniso_U_11
_atom_site_aniso_U_22
_atom_site_aniso_U_33
_atom_site_aniso_U_23
_atom_site_aniso_U_13
_atom_site_aniso_U_12
B1 0.0386(12) 0.0317(11) 0.0324(12) -0.0007(9) 0.0020(10) -0.0006(9)
C1 0.0402(11) 0.0306(9) 0.0303(10) -0.0013(7) 0.0013(8) 0.0016(7)
C2 0.0384(10) 0.0311(9) 0.0304(10) -0.0021(8) 0.0018(8) 0.0006(7)
C3 0.0407(10) 0.0293(9) 0.0296(10) -0.0019(7) -0.0011(8) 0.0007(7)
C4 0.0413(11) 0.0376(10) 0.0364(11) -0.0013(8) 0.0020(9) -0.0009(8)
C5 0.0428(11) 0.0444(11) 0.0344(11) 0.0021(9) -0.0054(9) -0.0006(9)
C6 0.0510(12) 0.0432(11) 0.0294(11) 0.0049(8) 0.0006(9) -0.0002(9)
C7 0.0442(11) 0.0345(10) 0.0319(11) 0.0007(8) 0.0002(9) -0.0019(8)
C8 0.0421(10) 0.0283(9) 0.0304(10) -0.0025(7) 0.0029(8) -0.0005(7)
C9 0.0386(10) 0.0283(9) 0.0293(10) -0.0006(7) 0.0023(8) -0.0002(7)
C10 0.0403(10) 0.0283(9) 0.0317(10) -0.0021(7) 0.0046(8) 0.0004(7)
B2 0.0372(12) 0.0315(10) 0.0316(12) -0.0018(9) 0.0023(9) 0.0009(8)
C11 0.0382(10) 0.0316(9) 0.0278(10) 0.0029(7) 0.0003(8) 0.0015(7)
C12 0.0415(11) 0.0317(9) 0.0247(10) 0.0005(7) 0.0003(8) 0.0013(8)
C13 0.0393(10) 0.0331(9) 0.0257(10) 0.0014(7) -0.0010(8) 0.0004(7)
C14 0.0441(11) 0.0352(10) 0.0318(10) 0.0004(8) 0.0015(9) -0.0022(8)
C15 0.0549(12) 0.0323(10) 0.0322(11) 0.0004(8) 0.0011(9) -0.0029(8)
C16 0.0548(12) 0.0333(10) 0.0344(11) -0.0033(8) 0.0057(9) 0.0035(9)
C17 0.0453(11) 0.0360(10) 0.0305(10) 0.0004(8) 0.0041(9) 0.0034(8)
C18 0.0417(10) 0.0303(9) 0.0251(10) 0.0003(7) -0.0005(8) 0.0024(7)
C19 0.0398(10) 0.0343(9) 0.0260(10) 0.0007(8) 0.0002(8) 0.0009(8)
C20 0.0394(10) 0.0329(9) 0.0283(10) 0.0005(7) 0.0013(8) 0.0030(7)
C21 0.0431(11) 0.0317(9) 0.0295(10) 0.0013(8) 0.0005(9) -0.0009(8)
C22 0.0383(10) 0.0340(9) 0.0329(11) 0.0015(8) 0.0049(9) 0.0006(8)
C23 0.0385(10) 0.0347(10) 0.0302(10) 0.0018(8) -0.0006(8) 0.0019(8)
C24 0.0428(11) 0.0412(10) 0.0334(11) -0.0007(8) 0.0023(9) -0.0002(8)
C25 0.0424(12) 0.0470(11) 0.0415(12) -0.0024(9) 0.0017(10) -0.0067(9)
C26 0.0354(11) 0.0512(12) 0.0400(12) 0.0050(9) 0.0056(9) -0.0030(9)
C27 0.0390(11) 0.0418(10) 0.0349(11) 0.0035(9) 0.0004(9) 0.0008(8)
C28 0.0402(11) 0.0423(11) 0.0388(12) 0.0035(9) 0.0073(9) 0.0012(8)
C29 0.0423(11) 0.0366(10) 0.0344(11) 0.0013(8) 0.0058(9) 0.0022(8)
C30 0.0437(11) 0.0421(11) 0.0387(12) 0.0034(9) 0.0141(10) 0.0012(9)
C31 0.0530(12) 0.0460(11) 0.0283(11) -0.0019(9) 0.0085(9) -0.0021(9)
C32 0.0460(11) 0.0392(10) 0.0330(11) 0.0004(8) 0.0054(9) -0.0035(8)
C33 0.0422(11) 0.0321(9) 0.0290(10) 0.0006(8) 0.0033(8) 0.0027(8)
C34 0.0382(10) 0.0312(9) 0.0325(11) 0.0022(8) 0.0036(8) 0.0026(7)
C35 0.0383(10) 0.0308(9) 0.0290(10) -0.0009(7) -0.0010(8) 0.0027(7)
C36 0.0365(10) 0.0292(9) 0.0320(11) -0.0017(7) 0.0025(8) -0.0003(7)
C37 0.0440(11) 0.0279(9) 0.0288(10) 0.0009(7) 0.0040(8) -0.0003(7)
C38 0.0458(11) 0.0309(9) 0.0320(11) -0.0001(8) 0.0011(9) 0.0001(8)
C39 0.0474(11) 0.0367(10) 0.0298(10) -0.0018(8) 0.0086(9) 0.0035(8)
C40 0.0403(11) 0.0360(10) 0.0331(11) 0.0016(8) 0.0066(9) 0.0027(8)
C41 0.0407(11) 0.0314(9) 0.0337(11) 0.0006(8) 0.0058(9) 0.0021(8)
C42 0.0380(10) 0.0389(10) 0.0367(11) -0.0003(8) 0.0042(9) -0.0004(8)
C43 0.0380(11) 0.0352(10) 0.0352(11) 0.0009(8) 0.0017(9) 0.0002(8)
C44 0.0362(11) 0.0426(11) 0.0397(12) -0.0023(9) 0.0051(9) -0.0023(8)
C45 0.0400(11) 0.0491(12) 0.0399(12) -0.0080(9) -0.0003(9) -0.0058(9)
C46 0.0421(11) 0.0446(11) 0.0339(11) -0.0066(8) 0.0040(9) -0.0021(8)
C47 0.0390(11) 0.0338(9) 0.0330(11) -0.0016(8) 0.0016(9) -0.0023(8)
C48 0.0367(10) 0.0341(9) 0.0310(10) -0.0007(8) 0.0018(8) 0.0012(8)
O1 0.0396(8) 0.0771(10) 0.0473(9) -0.0046(8) 0.0061(7) -0.0099(7)
C49 0.0341(14) 0.0500(15) 0.0525(18) -0.0008(13) -0.0007(12) -0.0083(11)
C50 0.0426(15) 0.0537(17) 0.069(2) 0.0036(15) 0.0051(14) -0.0022(12)
C51 0.0601(19) 0.067(2) 0.091(2) 0.0110(18) 0.0318(17) 0.0057(15)
C52 0.091(3) 0.133(4) 0.113(4) 0.025(4) 0.061(3) 0.028(3)
O2 0.0526(9) 0.0617(9) 0.0401(8) -0.0055(7) 0.0161(7) -0.0048(7)
C53 0.068(3) 0.077(4) 0.038(3) -0.010(2) 0.028(2) -0.016(3)
C54 0.071(3) 0.076(3) 0.058(2) -0.015(2) 0.0358(19) -0.014(2)
C55 0.067(2) 0.065(2) 0.112(3) -0.004(2) 0.043(2) -0.0008(17)
C56 0.072(3) 0.079(3) 0.142(4) -0.003(3) 0.049(3) -0.009(2)
O3 0.0456(8) 0.0500(8) 0.0360(8) -0.0029(6) 0.0128(6) -0.0015(6)
C57 0.0616(14) 0.0533(13) 0.0365(12) -0.0038(9) 0.0175(11) -0.0014(10)
C58 0.0683(16) 0.0637(15) 0.0552(15) -0.0005(12) 0.0279(13) -0.0064(12)
C59 0.056(2) 0.073(3) 0.076(3) -0.005(2) 0.028(2) 0.0032(17)
C60 0.0471(19) 0.086(2) 0.072(2) 0.0113(18) 0.0088(16) -0.0007(15)
O4 0.0392(8) 0.0556(8) 0.0453(9) -0.0073(7) 0.0060(6) -0.0093(6)
C61 0.0410(12) 0.0582(13) 0.0649(15) -0.0154(11) 0.0074(11) -0.0121(10)
C62 0.0425(12) 0.0551(13) 0.0674(15) -0.0010(11) 0.0101(11) -0.0054(10)
C63 0.0567(14) 0.0550(14) 0.0652(16) 0.0022(11) 0.0152(12) 0.0050(11)
C64 0.0646(17) 0.0780(18) 0.0863(19) 0.0029(15) 0.0303(15) 0.0089(13)
N1 0.0362(9) 0.0330(8) 0.0330(9) -0.0017(6) 0.0023(7) -0.0007(6)
C65 0.0588(13) 0.0367(11) 0.0380(12) -0.0046(9) -0.0028(10) -0.0056(9)
C66 0.0626(13) 0.0352(11) 0.0456(13) -0.0043(9) 0.0012(11) -0.0053(9)
C67 0.0478(12) 0.0370(10) 0.0472(13) 0.0052(9) 0.0004(10) -0.0004(9)
C68 0.0833(17) 0.0420(12) 0.0465(14) 0.0071(10) -0.0190(12) -0.0094(11)
C69 0.0758(15) 0.0405(12) 0.0377(12) 0.0014(9) -0.0131(11) -0.0090(10)
C70 0.0736(16) 0.0417(12) 0.0622(15) 0.0094(11) -0.0080(13) -0.0026(11)
N2 0.0371(8) 0.0356(8) 0.0298(9) -0.0013(6) 0.0039(7) 0.0006(6)
C71 0.0572(13) 0.0384(11) 0.0335(11) -0.0059(8) -0.0082(10) 0.0032(9)
C72 0.0558(13) 0.0370(11) 0.0495(13) -0.0048(9) -0.0009(11) 0.0025(9)
C73 0.0510(12) 0.0422(11) 0.0433(13) 0.0026(9) 0.0084(10) 0.0088(9)
C74 0.0972(19) 0.0533(14) 0.0418(13) -0.0023(11) -0.0197(13) 0.0215(13)
C75 0.0756(16) 0.0442(12) 0.0400(13) -0.0075(9) -0.0161(12) 0.0117(10)
C76 0.0819(17) 0.0476(13) 0.0664(16) 0.0136(12) 0.0140(14) 0.0163(12)
N3 0.0537(11) 0.0633(12) 0.0551(12) 0.0052(10) 0.0029(10) -0.0029(9)
C77 0.0588(15) 0.0533(13) 0.0565(15) 0.0004(11) 0.0007(12) -0.0057(11)
C78 0.0538(13) 0.0505(13) 0.0538(14) 0.0000(10) 0.0019(11) 0.0031(10)
C79 0.0432(12) 0.0539(13) 0.0422(13) 0.0037(10) -0.0051(10) 0.0004(10)
C80 0.0519(13) 0.0498(12) 0.0525(14) 0.0001(10) 0.0012(11) -0.0013(10)
C81 0.0573(14) 0.0590(14) 0.0532(14) 0.0017(11) 0.0044(12) 0.0038(11)
C82 0.0566(14) 0.0628(15) 0.0741(17) 0.0044(13) 0.0131(13) 0.0012(11)
N4 0.117(4) 0.091(4) 0.055(3) 0.003(3) -0.023(3) -0.017(4)
C83 0.081(4) 0.074(4) 0.055(4) 0.018(3) -0.011(3) -0.003(3)
C84 0.063(3) 0.056(3) 0.052(3) 0.006(3) 0.002(3) -0.003(2)
C85 0.063(4) 0.052(3) 0.049(3) 0.004(2) 0.003(2) 0.003(2)
C86 0.102(4) 0.050(3) 0.062(3) 0.005(2) 0.000(3) 0.006(3)
C87 0.132(5) 0.071(3) 0.072(4) -0.011(3) -0.007(4) -0.016(3)
C88 0.078(3) 0.073(4) 0.068(4) -0.004(3) -0.009(3) -0.002(3)
C89 0.071(11) 0.092(12) 0.085(12) -0.022(10) 0.024(10) 0.002(10)
C90 0.070(8) 0.085(8) 0.081(8) -0.029(7) 0.027(6) -0.004(7)
C91 0.078(7) 0.097(8) 0.093(7) -0.031(6) 0.040(6) -0.014(6)
C92 0.086(8) 0.117(10) 0.115(9) -0.034(8) 0.047(7) -0.021(7)
C93 0.077(13) 0.147(18) 0.104(15) 0.015(14) 0.030(11) -0.019(12)
C94 0.077(11) 0.138(16) 0.100(14) 0.005(13) 0.038(9) -0.013(11)
C95 0.089(11) 0.134(16) 0.108(14) 0.000(13) 0.038(10) 0.009(11)
C96 0.096(13) 0.142(17) 0.103(16) -0.007(15) 0.037(12) 0.005(13)
N5 0.099(5) 0.072(5) 0.074(5) -0.001(4) -0.020(4) -0.003(4)
C97 0.100(6) 0.061(5) 0.055(5) 0.010(4) -0.012(4) 0.001(5)
C98 0.084(6) 0.043(4) 0.060(6) 0.002(4) -0.003(5) -0.007(4)
C99 0.069(5) 0.051(5) 0.052(5) -0.009(4) 0.010(4) -0.006(4)
C100 0.073(5) 0.046(4) 0.058(5) 0.002(3) -0.001(4) 0.001(3)
C101 0.094(5) 0.062(4) 0.078(5) 0.001(4) -0.002(4) -0.010(4)
C102 0.094(6) 0.081(6) 0.080(6) -0.026(5) 0.012(5) -0.009(5)
C103 0.108(17) 0.115(17) 0.108(18) -0.029(9) 0.045(9) -0.001(9)
C104 0.095(11) 0.117(11) 0.109(11) 0.010(8) 0.026(8) -0.004(8)

loop_
_atom_type_symbol
_atom_type_description
_atom_type_scat_dispersion_real
_atom_type_scat_dispersion_imag
_atom_type_scat_source
C C 0.0181 0.0091 'International Tables Vol C Tables 4.2.6.8 and 6.1.1.4'
H H 0.0000 0.0000 'International Tables Vol C Tables 4.2.6.8 and 6.1.1.4'
N N 0.0311 0.0180 'International Tables Vol C Tables 4.2.6.8 and 6.1.1.4'
B B 0.0090 0.0039 'International Tables Vol C Tables 4.2.6.8 and 6.1.1.4'
O O 0.0492 0.0322 'International Tables Vol C Tables 4.2.6.8 and 6.1.1.4'

loop_
_geom_angle_atom_site_label_1
_geom_angle_atom_site_label_2
_geom_angle_atom_site_label_3
_geom_angle
C21 B1 C20 110.71(15)
C21 B1 C1 110.44(15)
C20 B1 C1 112.22(15)
C21 B1 N1 103.41(14)
C20 B1 N1 108.97(14)
C1 B1 N1 110.73(14)
C2 C1 C10 120.90(16)
C2 C1 B1 119.61(16)
C10 C1 B1 119.15(16)
C1 C2 C3 117.95(16)
C1 C2 C23 119.47(16)
C3 C2 C23 122.19(15)
C4 C3 C8 118.01(16)
C4 C3 C2 121.76(16)
C8 C3 C2 119.83(16)
C5 C4 C3 122.33(18)
C5 C4 H1 118.8
C3 C4 H1 118.8
C4 C5 C6 119.61(18)
C4 C5 H2 120.2
C6 C5 H2 120.2
C7 C6 C5 120.30(18)
C7 C6 H3 119.8
C5 C6 H3 119.8
C6 C7 C8 122.73(18)
C6 C7 H4 118.6
C8 C7 H4 118.6
C7 C8 C3 116.97(16)
C7 C8 C9 123.29(16)
C3 C8 C9 119.47(16)
C10 C9 C8 117.68(16)
C10 C9 C37 119.28(16)
C8 C9 C37 122.93(16)
C9 C10 C1 121.52(16)
C9 C10 B2 120.74(16)
C1 C10 B2 117.65(16)
C35 B2 C11 110.30(15)
C35 B2 C10 110.69(15)
C11 B2 C10 111.79(15)
C35 B2 N2 107.54(14)
C11 B2 N2 109.05(14)
C10 B2 N2 107.32(14)
C12 C11 C20 120.82(16)
C12 C11 B2 120.08(16)
C20 C11 B2 118.83(15)
C11 C12 C13 117.65(16)
C11 C12 C47 120.02(15)
C13 C12 C47 121.92(15)
C14 C13 C18 117.97(16)
C14 C13 C12 121.84(16)
C18 C13 C12 119.76(15)
C15 C14 C13 122.09(18)
C15 C14 H5 119.0
C13 C14 H5 119.0
C14 C15 C16 119.95(17)
C14 C15 H6 120.0
C16 C15 H6 120.0
C17 C16 C15 119.81(17)
C17 C16 H7 120.1
C15 C16 H7 120.1
C16 C17 C18 122.52(18)
C16 C17 H8 118.7
C18 C17 H8 118.7
C17 C18 C13 117.65(16)
C17 C18 C19 122.09(17)
C13 C18 C19 119.68(15)
C20 C19 C18 117.61(16)
C20 C19 C33 119.25(16)
C18 C19 C33 122.85(15)
C19 C20 C11 121.12(16)
C19 C20 B1 120.02(16)
C11 C20 B1 118.69(15)
C34 C21 C22 120.61(17)
C34 C21 B1 119.28(16)
C22 C21 B1 118.85(16)
C21 C22 C27 119.18(17)
C21 C22 C23 120.14(16)
C27 C22 C23 120.67(17)
C24 C23 C22 116.85(17)
C24 C23 C2 124.21(17)
C22 C23 C2 118.94(16)
C23 C24 C25 122.90(18)
C23 C24 H9 118.5
C25 C24 H9 118.5
C26 C25 C24 119.95(18)
C26 C25 H10 120.0
C24 C25 H10 120.0
C25 C26 O1 125.66(18)
C25 C26 C27 120.74(18)
O1 C26 C27 113.60(17)
C28 C27 C22 119.66(17)
C28 C27 C26 122.13(17)
C22 C27 C26 118.13(17)
C29 C28 C27 121.09(18)
C29 C28 H11 119.5
C27 C28 H11 119.5
C28 C29 C34 119.33(17)
C28 C29 C30 122.13(17)
C34 C29 C30 118.35(17)
C31 C30 O2 125.31(17)
C31 C30 C29 120.47(17)
O2 C30 C29 114.20(17)
C30 C31 C32 120.24(17)
C30 C31 H12 119.9
C32 C31 H12 119.9
C33 C32 C31 122.87(18)
C33 C32 H13 118.6
C31 C32 H13 118.6
C32 C33 C34 116.85(17)
C32 C33 C19 123.61(17)
C34 C33 C19 119.55(15)
C21 C34 C29 119.44(17)
C21 C34 C33 119.89(16)
C29 C34 C33 120.64(16)
C36 C35 C48 120.00(16)
C36 C35 B2 119.75(16)
C48 C35 B2 120.09(16)
C35 C36 C41 119.20(16)
C35 C36 C37 120.52(16)
C41 C36 C37 120.26(16)
C38 C37 C36 116.68(17)
C38 C37 C9 123.53(17)
C36 C37 C9 119.74(15)
C37 C38 C39 123.25(18)
C37 C38 H14 118.4
C39 C38 H14 118.4
C40 C39 C38 120.18(17)
C40 C39 H15 119.9
C38 C39 H15 119.9
C39 C40 O3 125.08(17)
C39 C40 C41 120.10(17)
O3 C40 C41 114.81(16)
C42 C41 C40 122.16(17)
C42 C41 C36 119.10(16)
C40 C41 C36 118.74(17)
C43 C42 C41 121.60(17)
C43 C42 H16 119.2
C41 C42 H16 119.2
C42 C43 C48 119.01(17)
C42 C43 C44 122.27(17)
C48 C43 C44 118.72(16)
O4 C44 C45 125.04(17)
O4 C44 C43 114.66(16)
C45 C44 C43 120.29(17)
C44 C45 C46 119.80(18)
C44 C45 H17 120.1
C46 C45 H17 120.1
C47 C46 C45 123.14(17)
C47 C46 H18 118.4
C45 C46 H18 118.4
C46 C47 C48 117.05(17)
C46 C47 C12 123.75(16)
C48 C47 C12 119.09(16)
C35 C48 C43 119.83(16)
C35 C48 C47 119.97(16)
C43 C48 C47 120.18(16)
C26 O1 C49 117.79(18)
C26 O1 C93 115.8(9)
O1 C49 C50 107.1(2)
O1 C49 H19 110.3
C50 C49 H19 110.3
O1 C49 H20 110.3
C50 C49 H20 110.3
H19 C49 H20 108.5
C49 C50 C51 114.9(3)
C49 C50 H21 108.5
C51 C50 H21 108.5
C49 C50 H22 108.5
C51 C50 H22 108.5
H21 C50 H22 107.5
C50 C51 C52 112.8(3)
C50 C51 H23 109.0
C52 C51 H23 109.0
C50 C51 H24 109.0
C52 C51 H24 109.0
H23 C51 H24 107.8
C51 C52 H25 109.5
C51 C52 H26 109.5
H25 C52 H26 109.5
C51 C52 H27 109.5
H25 C52 H27 109.5
H26 C52 H27 109.5
C30 O2 C53 117.9(3)
C30 O2 C89 119.2(10)
O2 C53 C54 105.7(4)
O2 C53 H28 110.6
C54 C53 H28 110.6
O2 C53 H29 110.6
C54 C53 H29 110.6
H28 C53 H29 108.7
C55 C54 C53 115.2(5)
C55 C54 H30 108.5
C53 C54 H30 108.5
C55 C54 H31 108.5
C53 C54 H31 108.5
H30 C54 H31 107.5
C54 C55 C56 112.8(3)
C54 C55 H32 109.0
C56 C55 H32 109.0
C54 C55 H33 109.0
C56 C55 H33 109.0
H32 C55 H33 107.8
C55 C56 H34 109.5
C55 C56 H35 109.5
H34 C56 H35 109.5
C55 C56 H36 109.5
H34 C56 H36 109.5
H35 C56 H36 109.5
C40 O3 C57 117.18(15)
O3 C57 C58 109.10(17)
O3 C57 H37 109.9
C58 C57 H37 109.9
O3 C57 H38 109.9
C58 C57 H38 109.9
H37 C57 H38 108.3
C59 C58 C57 117.4(3)
C57 C58 C103 110.3(11)
C59 C58 H39 108.0
C57 C58 H39 108.0
C59 C58 H40 108.0
C57 C58 H40 108.0
H39 C58 H40 107.2
C58 C59 C60 112.6(5)
C58 C59 H108 109.1
C60 C59 H108 109.1
C58 C59 H109 109.1
C60 C59 H109 109.1
H108 C59 H109 107.8
C59 C60 H110 109.5
C59 C60 H111 109.5
H110 C60 H111 109.5
C59 C60 H112 109.5
H110 C60 H112 109.5
H111 C60 H112 109.5
C44 O4 C61 117.06(15)
O4 C61 C62 107.97(17)
O4 C61 H46 110.1
C62 C61 H46 110.1
O4 C61 H47 110.1
C62 C61 H47 110.1
H46 C61 H47 108.4
C63 C62 C61 114.04(18)
C63 C62 H48 108.7
C61 C62 H48 108.7
C63 C62 H49 108.7
C61 C62 H49 108.7
H48 C62 H49 107.6
C62 C63 C64 113.10(19)
C62 C63 H50 109.0
C64 C63 H50 109.0
C62 C63 H51 109.0
C64 C63 H51 109.0
H50 C63 H51 107.8
C63 C64 H52 109.5
C63 C64 H53 109.5
H52 C64 H53 109.5
C63 C64 H54 109.5
H52 C64 H54 109.5
H53 C64 H54 109.5
C69 N1 C65 117.47(16)
C69 N1 B1 121.24(15)
C65 N1 B1 121.03(15)
N1 C65 C66 122.34(19)
N1 C65 H55 118.8
C66 C65 H55 118.8
C65 C66 C67 120.66(19)
C65 C66 H56 119.7
C67 C66 H56 119.7
C68 C67 C66 116.26(18)
C68 C67 C70 121.78(19)
C66 C67 C70 121.96(18)
C67 C68 C69 120.8(2)
C67 C68 H57 119.6
C69 C68 H57 119.6
N1 C69 C68 122.47(19)
N1 C69 H58 118.8
C68 C69 H58 118.8
C67 C70 H59 109.5
C67 C70 H60 109.5
H59 C70 H60 109.5
C67 C70 H61 109.5
H59 C70 H61 109.5
H60 C70 H61 109.5
C71 N2 C75 116.83(17)
C71 N2 B2 120.76(15)
C75 N2 B2 122.33(15)
N2 C71 C72 122.84(18)
N2 C71 H62 118.6
C72 C71 H62 118.6
C73 C72 C71 121.10(19)
C73 C72 H63 119.4
C71 C72 H63 119.4
C72 C73 C74 115.42(19)
C72 C73 C76 121.75(19)
C74 C73 C76 122.8(2)
C73 C74 C75 121.8(2)
C73 C74 H64 119.1
C75 C74 H64 119.1
N2 C75 C74 122.00(19)
N2 C75 H65 119.0
C74 C75 H65 119.0
C73 C76 H66 109.5
C73 C76 H67 109.5
H66 C76 H67 109.5
C73 C76 H68 109.5
H66 C76 H68 109.5
H67 C76 H68 109.5
C81 N3 C77 114.9(2)
N3 C77 C78 124.4(2)
N3 C77 H69 117.8
C78 C77 H69 117.8
C77 C78 C79 120.0(2)
C77 C78 H70 120.0
C79 C78 H70 120.0
C78 C79 C80 116.4(2)
C78 C79 C82 121.7(2)
C80 C79 C82 121.9(2)
C81 C80 C79 119.5(2)
C81 C80 H71 120.3
C79 C80 H71 120.3
N3 C81 C80 124.8(2)
N3 C81 H72 117.6
C80 C81 H72 117.6
C79 C82 H73 109.5
C79 C82 H74 109.5
H73 C82 H74 109.5
C79 C82 H75 109.5
H73 C82 H75 109.5
H74 C82 H75 109.5
C83 N4 C87 113.8(5)
N4 C83 C84 126.1(6)
N4 C83 H76 116.9
C84 C83 H76 116.9
C85 C84 C83 118.8(7)
C85 C84 H77 120.6
C83 C84 H77 120.6
C84 C85 C86 116.6(7)
C84 C85 C88 121.9(6)
C86 C85 C88 121.3(6)
C87 C86 C85 120.9(7)
C87 C86 H78 119.6
C85 C86 H78 119.6
N4 C87 C86 123.4(6)
N4 C87 H79 118.3
C86 C87 H79 118.3
C85 C88 H80 109.5
C85 C88 H81 109.5
H80 C88 H81 109.5
C85 C88 H82 109.5
H80 C88 H82 109.5
H81 C88 H82 109.5
O2 C89 C90 114.8(14)
O2 C89 H83 108.6
C90 C89 H83 108.6
O2 C89 H84 108.6
C90 C89 H84 108.6
H83 C89 H84 107.6
C91 C90 C89 106(2)
C91 C90 H85 110.5
C89 C90 H85 110.5
C91 C90 H86 110.5
C89 C90 H86 110.5
H85 C90 H86 108.7
C90 C91 C92 109.8(11)
C90 C91 H87 109.7
C92 C91 H87 109.7
C90 C91 H88 109.7
C92 C91 H88 109.7
H87 C91 H88 108.2
C91 C92 H89 109.5
C91 C92 H90 109.5
H89 C92 H90 109.5
C91 C92 H91 109.5
H89 C92 H91 109.5
H90 C92 H91 109.5
O1 C93 C94 104.8(15)
O1 C93 H92 110.8
C94 C93 H92 110.8
O1 C93 H93 110.8
C94 C93 H93 110.8
H92 C93 H93 108.9
C95 C94 C93 122(2)
C95 C94 H94 106.9
C93 C94 H94 106.9
C95 C94 H95 106.9
C93 C94 H95 106.9
H94 C94 H95 106.7
C94 C95 C96 97(2)
C94 C95 H96 112.3
C96 C95 H96 112.3
C94 C95 H97 112.3
C96 C95 H97 112.3
H96 C95 H97 109.9
C95 C96 H98 109.5
C95 C96 H99 109.5
H98 C96 H99 109.5
C95 C96 H100 109.5
H98 C96 H100 109.5
H99 C96 H100 109.5
C101 N5 C97 114.3(10)
N5 C97 C98 123.8(10)
N5 C97 H101 118.1
C98 C97 H101 118.1
C97 C98 C99 120.5(10)
C97 C98 H102 119.8
C99 C98 H102 119.8
C100 C99 C98 114.2(10)
C100 C99 C102 121.8(10)
C98 C99 C102 123.3(10)
C101 C100 C99 120.7(11)
C101 C100 H103 119.7
C99 C100 H103 119.7
N5 C101 C100 125.8(10)
N5 C101 H104 117.1
C100 C101 H104 117.1
C99 C102 H105 109.5
C99 C102 H106 109.5
H105 C102 H106 109.5
C99 C102 H107 109.5
H105 C102 H107 109.5
H106 C102 H107 109.5
C58 C103 C104 137(2)
C58 C103 H113 102.9
C104 C103 H113 102.9
C58 C103 H114 102.9
C104 C103 H114 102.9
H113 C103 H114 105.1
C103 C104 H115 109.5
C103 C104 H116 109.5
H115 C104 H116 109.5
C103 C104 H117 109.5
H115 C104 H117 109.5
H116 C104 H117 109.5

loop_
_geom_bond_atom_site_label_1
_geom_bond_atom_site_label_2
_geom_bond_distance
B1 C21 1.581(3)
B1 C20 1.595(3)
B1 C1 1.610(3)
B1 N1 1.665(2)
C1 C2 1.392(2)
C1 C10 1.431(2)
C2 C3 1.445(2)
C2 C23 1.488(2)
C3 C4 1.426(2)
C3 C8 1.442(2)
C4 C5 1.365(2)
C4 H1 0.9500
C5 C6 1.396(3)
C5 H2 0.9500
C6 C7 1.361(3)
C6 H3 0.9500
C7 C8 1.424(2)
C7 H4 0.9500
C8 C9 1.449(2)
C9 C10 1.393(2)
C9 C37 1.495(2)
C10 B2 1.604(3)
B2 C35 1.589(3)
B2 C11 1.600(3)
B2 N2 1.664(2)
C11 C12 1.394(2)
C11 C20 1.425(2)
C12 C13 1.440(2)
C12 C47 1.482(2)
C13 C14 1.423(2)
C13 C18 1.431(2)
C14 C15 1.366(2)
C14 H5 0.9500
C15 C16 1.396(3)
C15 H6 0.9500
C16 C17 1.365(2)
C16 H7 0.9500
C17 C18 1.419(2)
C17 H8 0.9500
C18 C19 1.443(2)
C19 C20 1.397(2)
C19 C33 1.486(2)
C21 C34 1.401(2)
C21 C22 1.402(2)
C22 C27 1.427(2)
C22 C23 1.452(2)
C23 C24 1.374(2)
C24 C25 1.421(2)
C24 H9 0.9500
C25 C26 1.364(3)
C25 H10 0.9500
C26 O1 1.368(2)
C26 C27 1.436(3)
C27 C28 1.400(3)
C28 C29 1.394(3)
C28 H11 0.9500
C29 C34 1.432(2)
C29 C30 1.435(2)
C30 C31 1.365(3)
C30 O2 1.370(2)
C31 C32 1.418(2)
C31 H12 0.9500
C32 C33 1.382(2)
C32 H13 0.9500
C33 C34 1.447(2)
C35 C36 1.401(2)
C35 C48 1.404(2)
C36 C41 1.439(2)
C36 C37 1.447(2)
C37 C38 1.376(2)
C38 C39 1.419(2)
C38 H14 0.9500
C39 C40 1.363(2)
C39 H15 0.9500
C40 O3 1.373(2)
C40 C41 1.431(2)
C41 C42 1.396(2)
C42 C43 1.393(2)
C42 H16 0.9500
C43 C48 1.427(2)
C43 C44 1.432(2)
C44 O4 1.369(2)
C44 C45 1.370(2)
C45 C46 1.414(2)
C45 H17 0.9500
C46 C47 1.373(2)
C46 H18 0.9500
C47 C48 1.448(2)
O1 C49 1.438(3)
O1 C93 1.439(10)
C49 C50 1.500(4)
C49 H19 0.9900
C49 H20 0.9900
C50 C51 1.512(4)
C50 H21 0.9900
C50 H22 0.9900
C51 C52 1.530(5)
C51 H23 0.9900
C51 H24 0.9900
C52 H25 0.9800
C52 H26 0.9800
C52 H27 0.9800
O2 C53 1.432(4)
O2 C89 1.434(10)
C53 C54 1.525(5)
C53 H28 0.9900
C53 H29 0.9900
C54 C55 1.519(5)
C54 H30 0.9900
C54 H31 0.9900
C55 C56 1.529(4)
C55 H32 0.9900
C55 H33 0.9900
C56 H34 0.9800
C56 H35 0.9800
C56 H36 0.9800
O3 C57 1.440(2)
C57 C58 1.508(3)
C57 H37 0.9900
C57 H38 0.9900
C58 C59 1.501(4)
C58 C103 1.545(10)
C58 H39 0.9900
C58 H40 0.9900
C59 C60 1.523(7)
C59 H108 0.9900
C59 H109 0.9900
C60 H110 0.9800
C60 H111 0.9800
C60 H112 0.9800
O4 C61 1.434(2)
C61 C62 1.505(3)
C61 H46 0.9900
C61 H47 0.9900
C62 C63 1.498(3)
C62 H48 0.9900
C62 H49 0.9900
C63 C64 1.524(3)
C63 H50 0.9900
C63 H51 0.9900
C64 H52 0.9800
C64 H53 0.9800
C64 H54 0.9800
N1 C69 1.331(2)
N1 C65 1.341(2)
C65 C66 1.376(3)
C65 H55 0.9500
C66 C67 1.379(3)
C66 H56 0.9500
C67 C68 1.376(3)
C67 C70 1.503(3)
C68 C69 1.377(3)
C68 H57 0.9500
C69 H58 0.9500
C70 H59 0.9800
C70 H60 0.9800
C70 H61 0.9800
N2 C71 1.334(2)
N2 C75 1.339(2)
C71 C72 1.376(3)
C71 H62 0.9500
C72 C73 1.368(3)
C72 H63 0.9500
C73 C74 1.373(3)
C73 C76 1.512(3)
C74 C75 1.373(3)
C74 H64 0.9500
C75 H65 0.9500
C76 H66 0.9800
C76 H67 0.9800
C76 H68 0.9800
N3 C81 1.337(3)
N3 C77 1.339(3)
C77 C78 1.375(3)
C77 H69 0.9500
C78 C79 1.384(3)
C78 H70 0.9500
C79 C80 1.387(3)
C79 C82 1.497(3)
C80 C81 1.376(3)
C80 H71 0.9500
C81 H72 0.9500
C82 H73 0.9800
C82 H74 0.9800
C82 H75 0.9800
N4 C83 1.341(6)
N4 C87 1.352(7)
C83 C84 1.367(6)
C83 H76 0.9500
C84 C85 1.365(6)
C84 H77 0.9500
C85 C86 1.380(7)
C85 C88 1.494(6)
C86 C87 1.363(6)
C86 H78 0.9500
C87 H79 0.9500
C88 H80 0.9800
C88 H81 0.9800
C88 H82 0.9800
C89 C90 1.527(10)
C89 H83 0.9900
C89 H84 0.9900
C90 C91 1.524(9)
C90 H85 0.9900
C90 H86 0.9900
C91 C92 1.530(9)
C91 H87 0.9900
C91 H88 0.9900
C92 H89 0.9800
C92 H90 0.9800
C92 H91 0.9800
C93 C94 1.525(10)
C93 H92 0.9900
C93 H93 0.9900
C94 C95 1.519(10)
C94 H94 0.9900
C94 H95 0.9900
C95 C96 1.539(10)
C95 H96 0.9900
C95 H97 0.9900
C96 H98 0.9800
C96 H99 0.9800
C96 H100 0.9800
N5 C101 1.315(8)
N5 C97 1.338(8)
C97 C98 1.382(8)
C97 H101 0.9500
C98 C99 1.388(9)
C98 H102 0.9500
C99 C100 1.386(9)
C99 C102 1.494(9)
C100 C101 1.354(8)
C100 H103 0.9500
C101 H104 0.9500
C102 H105 0.9800
C102 H106 0.9800
C102 H107 0.9800
C103 C104 1.547(10)
C103 H113 0.9900
C103 H114 0.9900
C104 H115 0.9800
C104 H116 0.9800
C104 H117 0.9800

loop_
_geom_torsion_atom_site_label_1
_geom_torsion_atom_site_label_2
_geom_torsion_atom_site_label_3
_geom_torsion_atom_site_label_4
_geom_torsion
C21 B1 C1 C2 -16.8(2)
C20 B1 C1 C2 -140.85(16)
N1 B1 C1 C2 97.13(18)
C21 B1 C1 C10 156.56(15)
C20 B1 C1 C10 32.5(2)
N1 B1 C1 C10 -89.51(18)
C10 C1 C2 C3 -13.9(2)
B1 C1 C2 C3 159.38(15)
C10 C1 C2 C23 173.16(15)
B1 C1 C2 C23 -13.6(2)
C1 C2 C3 C4 -160.36(16)
C23 C2 C3 C4 12.4(2)
C1 C2 C3 C8 12.3(2)
C23 C2 C3 C8 -174.96(15)
C8 C3 C4 C5 1.8(3)
C2 C3 C4 C5 174.57(16)
C3 C4 C5 C6 -2.1(3)
C4 C5 C6 C7 0.3(3)
C5 C6 C7 C8 1.7(3)
C6 C7 C8 C3 -1.9(3)
C6 C7 C8 C9 -175.82(16)
C4 C3 C8 C7 0.2(2)
C2 C3 C8 C7 -172.72(15)
C4 C3 C8 C9 174.30(15)
C2 C3 C8 C9 1.4(2)
C7 C8 C9 C10 160.16(16)
C3 C8 C9 C10 -13.6(2)
C7 C8 C9 C37 -16.0(2)
C3 C8 C9 C37 170.29(15)
C8 C9 C10 C1 12.4(2)
C37 C9 C10 C1 -171.32(14)
C8 C9 C10 B2 -164.18(15)
C37 C9 C10 B2 12.1(2)
C2 C1 C10 C9 1.5(3)
B1 C1 C10 C9 -171.81(15)
C2 C1 C10 B2 178.14(15)
B1 C1 C10 B2 4.9(2)
C9 C10 B2 C35 14.0(2)
C1 C10 B2 C35 -162.69(14)
C9 C10 B2 C11 137.42(16)
C1 C10 B2 C11 -39.3(2)
C9 C10 B2 N2 -103.05(17)
C1 C10 B2 N2 80.23(18)
C35 B2 C11 C12 -14.0(2)
C10 B2 C11 C12 -137.61(17)
N2 B2 C11 C12 103.88(18)
C35 B2 C11 C20 160.12(15)
C10 B2 C11 C20 36.5(2)
N2 B2 C11 C20 -81.99(19)
C20 C11 C12 C13 -15.2(2)
B2 C11 C12 C13 158.80(16)
C20 C11 C12 C47 172.03(15)
B2 C11 C12 C47 -14.0(2)
C11 C12 C13 C14 -155.83(16)
C47 C12 C13 C14 16.8(3)
C11 C12 C13 C18 16.4(2)
C47 C12 C13 C18 -170.96(16)
C18 C13 C14 C15 1.0(3)
C12 C13 C14 C15 173.39(17)
C13 C14 C15 C16 0.3(3)
C14 C15 C16 C17 -1.0(3)
C15 C16 C17 C18 0.4(3)
C16 C17 C18 C13 0.8(3)
C16 C17 C18 C19 -170.43(17)
C14 C13 C18 C17 -1.5(2)
C12 C13 C18 C17 -174.06(16)
C14 C13 C18 C19 169.97(16)
C12 C13 C18 C19 -2.6(2)
C17 C18 C19 C20 158.45(16)
C13 C18 C19 C20 -12.6(2)
C17 C18 C19 C33 -15.2(3)
C13 C18 C19 C33 173.71(15)
C18 C19 C20 C11 14.2(2)
C33 C19 C20 C11 -171.89(15)
C18 C19 C20 B1 -160.95(16)
C33 C19 C20 B1 12.9(2)
C12 C11 C20 C19 -0.2(3)
B2 C11 C20 C19 -174.28(16)
C12 C11 C20 B1 175.04(16)
B2 C11 C20 B1 1.0(2)
C21 B1 C20 C19 15.8(2)
C1 B1 C20 C19 139.72(17)
N1 B1 C20 C19 -97.27(18)
C21 B1 C20 C11 -159.48(15)
C1 B1 C20 C11 -35.6(2)
N1 B1 C20 C11 87.44(18)
C20 B1 C21 C34 -33.2(2)
C1 B1 C21 C34 -158.08(15)
N1 B1 C21 C34 83.43(18)
C20 B1 C21 C22 159.60(15)
C1 B1 C21 C22 34.7(2)
N1 B1 C21 C22 -83.82(18)
C34 C21 C22 C27 -9.2(3)
B1 C21 C22 C27 157.86(16)
C34 C21 C22 C23 171.46(15)
B1 C21 C22 C23 -21.5(2)
C21 C22 C23 C24 169.10(16)
C27 C22 C23 C24 -10.2(2)
C21 C22 C23 C2 -11.7(2)
C27 C22 C23 C2 168.99(15)
C1 C2 C23 C24 -150.73(17)
C3 C2 C23 C24 36.6(3)
C1 C2 C23 C22 30.1(2)
C3 C2 C23 C22 -142.54(16)
C22 C23 C24 C25 7.2(3)
C2 C23 C24 C25 -172.00(17)
C23 C24 C25 C26 0.1(3)
C24 C25 C26 O1 175.57(17)
C24 C25 C26 C27 -4.5(3)
C21 C22 C27 C28 3.6(3)
C23 C22 C27 C28 -177.09(16)
C21 C22 C27 C26 -173.18(16)
C23 C22 C27 C26 6.1(3)
C25 C26 C27 C28 -175.32(18)
O1 C26 C27 C28 4.6(3)
C25 C26 C27 C22 1.4(3)
O1 C26 C27 C22 -178.74(15)
C22 C27 C28 C29 1.8(3)
C26 C27 C28 C29 178.39(17)
C27 C28 C29 C34 -1.6(3)
C27 C28 C29 C30 -176.46(17)
C28 C29 C30 C31 176.17(18)
C34 C29 C30 C31 1.2(3)
C28 C29 C30 O2 -2.4(3)
C34 C29 C30 O2 -177.31(15)
O2 C30 C31 C32 -178.72(17)
C29 C30 C31 C32 2.9(3)
C30 C31 C32 C33 -1.0(3)
C31 C32 C33 C34 -4.9(3)
C31 C32 C33 C19 174.97(16)
C20 C19 C33 C32 151.70(18)
C18 C19 C33 C32 -34.7(3)
C20 C19 C33 C34 -28.4(2)
C18 C19 C33 C34 145.13(17)
C22 C21 C34 C29 9.4(2)
B1 C21 C34 C29 -157.58(16)
C22 C21 C34 C33 -172.15(16)
B1 C21 C34 C33 20.8(2)
C28 C29 C34 C21 -4.0(3)
C30 C29 C34 C21 171.11(16)
C28 C29 C34 C33 177.60(16)
C30 C29 C34 C33 -7.3(2)
C32 C33 C34 C21 -169.39(16)
C19 C33 C34 C21 10.7(2)
C32 C33 C34 C29 9.0(2)
C19 C33 C34 C29 -170.87(15)
C11 B2 C35 C36 -153.94(15)
C10 B2 C35 C36 -29.7(2)
N2 B2 C35 C36 87.25(18)
C11 B2 C35 C48 30.6(2)
C10 B2 C35 C48 154.84(15)
N2 B2 C35 C48 -88.21(18)
C48 C35 C36 C41 12.6(2)
B2 C35 C36 C41 -162.90(15)
C48 C35 C36 C37 -166.01(15)
B2 C35 C36 C37 18.5(2)
C35 C36 C37 C38 -172.18(15)
C41 C36 C37 C38 9.3(2)
C35 C36 C37 C9 10.3(2)
C41 C36 C37 C9 -168.28(15)
C10 C9 C37 C38 156.38(16)
C8 C9 C37 C38 -27.6(2)
C10 C9 C37 C36 -26.3(2)
C8 C9 C37 C36 149.80(16)
C36 C37 C38 C39 -4.2(2)
C9 C37 C38 C39 173.22(15)
C37 C38 C39 C40 -3.8(3)
C38 C39 C40 O3 -174.28(16)
C38 C39 C40 C41 6.8(3)
C39 C40 C41 C42 178.16(17)
O3 C40 C41 C42 -0.9(2)
C39 C40 C41 C36 -1.6(3)
O3 C40 C41 C36 179.33(14)
C35 C36 C41 C42 -4.9(2)
C37 C36 C41 C42 173.66(15)
C35 C36 C41 C40 174.88(15)
C37 C36 C41 C40 -6.5(2)
C40 C41 C42 C43 177.32(16)
C36 C41 C42 C43 -2.9(3)
C41 C42 C43 C48 3.0(3)
C41 C42 C43 C44 -177.24(17)
C42 C43 C44 O4 0.8(3)
C48 C43 C44 O4 -179.44(15)
C42 C43 C44 C45 -177.84(18)
C48 C43 C44 C45 1.9(3)
O4 C44 C45 C46 175.15(17)
C43 C44 C45 C46 -6.3(3)
C44 C45 C46 C47 2.5(3)
C45 C46 C47 C48 5.6(3)
C45 C46 C47 C12 -170.59(17)
C11 C12 C47 C46 -154.73(18)
C13 C12 C47 C46 32.8(3)
C11 C12 C47 C48 29.2(2)
C13 C12 C47 C48 -143.29(17)
C36 C35 C48 C43 -12.5(2)
B2 C35 C48 C43 162.96(16)
C36 C35 C48 C47 166.08(16)
B2 C35 C48 C47 -18.5(2)
C42 C43 C48 C35 4.6(2)
C44 C43 C48 C35 -175.09(16)
C42 C43 C48 C47 -173.92(16)
C44 C43 C48 C47 6.3(2)
C46 C47 C48 C35 171.54(16)
C12 C47 C48 C35 -12.1(2)
C46 C47 C48 C43 -9.9(2)
C12 C47 C48 C43 166.47(16)
C25 C26 O1 C49 -17.5(3)
C27 C26 O1 C49 162.57(19)
C25 C26 O1 C93 8.2(16)
C27 C26 O1 C93 -171.7(16)
C26 O1 C49 C50 -162.4(2)
C93 O1 C49 C50 107(3)
O1 C49 C50 C51 -62.8(3)
C49 C50 C51 C52 171.5(3)
C31 C30 O2 C53 2.6(6)
C29 C30 O2 C53 -179.0(5)
C31 C30 O2 C89 9(2)
C29 C30 O2 C89 -173(2)
C30 O2 C53 C54 -174.9(4)
C89 O2 C53 C54 80(15)
O2 C53 C54 C55 -58.9(8)
C53 C54 C55 C56 -174.7(4)
C39 C40 O3 C57 6.7(3)
C41 C40 O3 C57 -174.28(15)
C40 O3 C57 C58 169.34(16)
O3 C57 C58 C59 70.1(4)
O3 C57 C58 C103 55.6(16)
C57 C58 C59 C60 -80.4(4)
C103 C58 C59 C60 -15(5)
C45 C44 O4 C61 -7.2(3)
C43 C44 O4 C61 174.18(16)
C44 O4 C61 C62 -177.22(16)
O4 C61 C62 C63 -65.8(2)
C61 C62 C63 C64 -173.5(2)
C21 B1 N1 C69 -89.7(2)
C20 B1 N1 C69 28.1(2)
C1 B1 N1 C69 151.96(17)
C21 B1 N1 C65 84.24(19)
C20 B1 N1 C65 -157.95(16)
C1 B1 N1 C65 -34.1(2)
C69 N1 C65 C66 -1.2(3)
B1 N1 C65 C66 -175.38(17)
N1 C65 C66 C67 0.2(3)
C65 C66 C67 C68 1.1(3)
C65 C66 C67 C70 -179.1(2)
C66 C67 C68 C69 -1.4(3)
C70 C67 C68 C69 178.8(2)
C65 N1 C69 C68 0.9(3)
B1 N1 C69 C68 175.0(2)
C67 C68 C69 N1 0.5(4)
C35 B2 N2 C71 -91.22(19)
C11 B2 N2 C71 149.17(16)
C10 B2 N2 C71 27.9(2)
C35 B2 N2 C75 92.2(2)
C11 B2 N2 C75 -27.5(2)
C10 B2 N2 C75 -148.72(18)
C75 N2 C71 C72 0.4(3)
B2 N2 C71 C72 -176.45(18)
N2 C71 C72 C73 -0.1(3)
C71 C72 C73 C74 -0.3(3)
C71 C72 C73 C76 178.9(2)
C72 C73 C74 C75 0.5(3)
C76 C73 C74 C75 -178.6(2)
C71 N2 C75 C74 -0.1(3)
B2 N2 C75 C74 176.6(2)
C73 C74 C75 N2 -0.3(4)
C81 N3 C77 C78 -1.0(3)
N3 C77 C78 C79 0.6(3)
C77 C78 C79 C80 0.6(3)
C77 C78 C79 C82 -179.9(2)
C78 C79 C80 C81 -1.2(3)
C82 C79 C80 C81 179.2(2)
C77 N3 C81 C80 0.2(3)
C79 C80 C81 N3 0.9(3)
C87 N4 C83 C84 2.6(11)
N4 C83 C84 C85 1.6(12)
C83 C84 C85 C86 -6.1(14)
C83 C84 C85 C88 178.2(9)
C84 C85 C86 C87 6.7(14)
C88 C85 C86 C87 -177.6(8)
C83 N4 C87 C86 -2.1(10)
C85 C86 C87 N4 -2.6(12)
C30 O2 C89 C90 162(2)
C53 O2 C89 C90 -120(17)
O2 C89 C90 C91 63(4)
C89 C90 C91 C92 173.3(15)
C26 O1 C93 C94 172.9(15)
C49 O1 C93 C94 -86(3)
O1 C93 C94 C95 40(4)
C93 C94 C95 C96 166(3)
C101 N5 C97 C98 -4.7(19)
N5 C97 C98 C99 -3(2)
C97 C98 C99 C100 8(2)
C97 C98 C99 C102 179.2(16)
C98 C99 C100 C101 -7(2)
C102 C99 C100 C101 -178.2(14)
C97 N5 C101 C100 6.0(17)
C99 C100 C101 N5 0.1(19)
C59 C58 C103 C104 75(5)
C57 C58 C103 C104 -164(4)
